data_4073906
loop_
_publ_author_name
'Heng, Wendy Yuqing'
'Hu, Jian'
'Yip, John H. K.'

_publ_section_title
;
 Attaching Gold and Platinum to the Rim of Pyrene: A Synthetic and
 Spectroscopic Study
;
_journal_issue 27
_journal_name_full Organometallics
_journal_page_first 6760
_journal_paper_doi 10.1021/om700716p
_journal_volume 26
_journal_year 2007
_chemical_formula_sum 'C40 H67 Br3 P4 Pt2'
_chemical_formula_weight 1301.73
_chemical_name_systematic
; 
 ? 
;
_space_group_IT_number 33
_symmetry_cell_setting orthorhombic
_symmetry_space_group_name_Hall 'P 2c -2n'
_symmetry_space_group_name_H-M 'P n a 21'
_atom_sites_solution_hydrogens geom
_atom_sites_solution_primary direct
_atom_sites_solution_secondary difmap
_audit_creation_method SHELXL-97
_cell_angle_alpha 90.00
_cell_angle_beta 90.00
_cell_angle_gamma 90.00
_cell_formula_units_Z 4
_cell_length_a 38.218(3)
_cell_length_b 9.4235(7)
_cell_length_c 13.5115(10)
_cell_measurement_reflns_used 4456
_cell_measurement_temperature 223(2)
_cell_measurement_theta_max 21.63
_cell_measurement_theta_min 2.23
_cell_volume 4866.1(6)
_computing_cell_refinement 'Bruker SMART'
_computing_data_collection 'Bruker SMART'
_computing_data_reduction 'Bruker SAINT'
_computing_molecular_graphics 'Bruker SHELXTL'
_computing_publication_material 'Bruker SHELXTL'
_computing_structure_refinement 'SHELXL-97 (Sheldrick, 1997)'
_computing_structure_solution 'SHELXS-97 (Sheldrick, 1990)'
_diffrn_ambient_temperature 223(2)
_diffrn_measured_fraction_theta_full 1.000
_diffrn_measured_fraction_theta_max 1.000
_diffrn_measurement_device_type 'CCD area detector'
_diffrn_measurement_method 'phi and omega scans'
_diffrn_radiation_monochromator graphite
_diffrn_radiation_source 'fine-focus sealed tube'
_diffrn_radiation_type MoK\a
_diffrn_radiation_wavelength 0.71073
_diffrn_reflns_av_R_equivalents 0.0583
_diffrn_reflns_av_sigmaI/netI 0.0611
_diffrn_reflns_limit_h_max 45
_diffrn_reflns_limit_h_min -43
_diffrn_reflns_limit_k_max 11
_diffrn_reflns_limit_k_min -11
_diffrn_reflns_limit_l_max 10
_diffrn_reflns_limit_l_min -16
_diffrn_reflns_number 27097
_diffrn_reflns_theta_full 25.00
_diffrn_reflns_theta_max 25.00
_diffrn_reflns_theta_min 1.85
_exptl_absorpt_coefficient_mu 8.363
_exptl_absorpt_correction_T_max 0.2388
_exptl_absorpt_correction_T_min 0.1632
_exptl_absorpt_correction_type 'Sadabs, (Sheldrick 2001)'
_exptl_crystal_colour COLOURLESS
_exptl_crystal_density_diffrn 1.777
_exptl_crystal_density_meas 0
_exptl_crystal_density_method 'not measured'
_exptl_crystal_description BLOCK
_exptl_crystal_F_000 2512
_exptl_crystal_size_max 0.34
_exptl_crystal_size_mid 0.30
_exptl_crystal_size_min 0.24
_refine_diff_density_max 1.682
_refine_diff_density_min -2.230
_refine_diff_density_rms 0.195
_refine_ls_abs_structure_details 'Flack H D (1983), Acta Cryst. A39, 876-881'
_refine_ls_abs_structure_Flack 0.06(2)
_refine_ls_extinction_method none
_refine_ls_goodness_of_fit_ref 1.184
_refine_ls_hydrogen_treatment mixed
_refine_ls_matrix_type full
_refine_ls_number_parameters 442
_refine_ls_number_reflns 6473
_refine_ls_number_restraints 109
_refine_ls_restrained_S_all 1.179
_refine_ls_R_factor_all 0.0890
_refine_ls_R_factor_gt 0.0776
_refine_ls_shift/su_max 0.000
_refine_ls_shift/su_mean 0.000
_refine_ls_structure_factor_coef Fsqd
_refine_ls_weighting_details 'calc w=1/[\s^2^(Fo^2^)+(0.0000P)^2^+110.4292P] where P=(Fo^2^+2Fc^2^)/3'
_refine_ls_weighting_scheme calc
_refine_ls_wR_factor_gt 0.1688
_refine_ls_wR_factor_ref 0.1734
_reflns_number_gt 5551
_reflns_number_total 6473
_reflns_threshold_expression >2sigma(I)
_cod_data_source_file om700716p-file010.cif
_cod_data_source_block 7065na21
_cod_depositor_comments
;
The following automatic conversions were performed:

'_symmetry_cell_setting' value 'Orthorhombic' changed to
'orthorhombic' according to
/home/saulius/struct/CIF-dictionaries/cif_core.dic dictionary named
'cif_core.dic' version 2.4.1 from 2010-06-29.

Automatic conversion script
Id: cif_fix_values 1715 2011-07-08 13:25:40Z adriana 
;
_cod_original_sg_symbol_H-M Pna2(1)
_cod_database_code 4073906

loop_
_symmetry_equiv_pos_as_xyz
'x, y, z'
'-x, -y, z+1/2'
'x+1/2, -y+1/2, z'
'-x+1/2, y+1/2, z+1/2'

loop_
_atom_site_label
_atom_site_type_symbol
_atom_site_fract_x
_atom_site_fract_y
_atom_site_fract_z
_atom_site_U_iso_or_equiv
_atom_site_adp_type
_atom_site_occupancy
_atom_site_symmetry_multiplicity
_atom_site_calc_flag
_atom_site_refinement_flags
Pt1 Pt 0.07972(2) 0.11256(10) -0.22794(10) 0.0602(3) Uani 1 1 d .
Pt2 Pt 0.18307(2) -0.04524(9) 0.25842(12) 0.0682(4) Uani 1 1 d .
Br1 Br 0.09264(10) -0.0125(5) -0.3871(3) 0.1154(15) Uani 1 1 d .
Br2 Br 0.23385(7) -0.2156(3) 0.2637(7) 0.1298(18) Uani 1 1 d .
Br3 Br -0.00378(10) 0.5159(4) -0.0113(3) 0.0927(11) Uani 1 1 d .
P1 P 0.03264(16) -0.0357(6) -0.2062(4) 0.0503(16) Uani 1 1 d D
P2 P 0.21976(18) 0.1322(9) 0.2124(11) 0.134(7) Uani 1 1 d D
P1A P 0.12679(19) 0.2578(9) -0.2555(8) 0.087(3) Uani 1 1 d D
P2A P 0.1472(2) -0.2191(7) 0.3155(6) 0.069(2) Uani 1 1 d D
C1 C 0.0340(5) 0.377(2) -0.006(2) 0.050(6) Uani 1 1 d .
C2 C 0.0428(5) 0.317(2) -0.0986(19) 0.049(6) Uani 1 1 d .
H2 H 0.0316 0.3438 -0.1576 0.059 Uiso 1 1 calc R
C3 C 0.0697(6) 0.213(2) -0.096(2) 0.050(6) Uani 1 1 d .
C4 C 0.1127(6) 0.073(2) -0.005(2) 0.054(6) Uani 1 1 d .
H4 H 0.1181 0.0212 -0.0624 0.065 Uiso 1 1 calc R
C5 C 0.1305(6) 0.048(2) 0.077(2) 0.050(6) Uani 1 1 d .
H5 H 0.1488 -0.0189 0.0748 0.060 Uiso 1 1 calc R
C6 C 0.1431(4) 0.092(2) 0.257(2) 0.050(5) Uani 1 1 d U
C7 C 0.1336(6) 0.170(2) 0.3453(18) 0.047(6) Uani 1 1 d U
H7 H 0.1462 0.1543 0.4040 0.056 Uiso 1 1 calc R
C8 C 0.1052(6) 0.271(3) 0.346(2) 0.050(6) Uani 1 1 d .
H8 H 0.0985 0.3207 0.4035 0.060 Uiso 1 1 calc R
C9 C 0.0587(5) 0.395(2) 0.2478(18) 0.046(6) Uani 1 1 d .
H9 H 0.0531 0.4444 0.3061 0.055 Uiso 1 1 calc R
C10 C 0.0411(6) 0.420(2) 0.172(2) 0.050(6) Uani 1 1 d .
H10 H 0.0222 0.4836 0.1749 0.060 Uiso 1 1 calc R
C11 C 0.0493(5) 0.3537(19) 0.082(2) 0.046(6) Uani 1 1 d .
C12 C 0.0849(5) 0.180(2) -0.010(2) 0.050(6) Uani 1 1 d .
C13 C 0.1229(5) 0.120(2) 0.171(2) 0.045(6) Uani 1 1 d .
C14 C 0.0877(5) 0.2919(19) 0.2507(17) 0.040(5) Uani 1 1 d .
C15 C 0.0767(5) 0.248(2) 0.0801(18) 0.040(5) Uani 1 1 d .
C16 C 0.0955(5) 0.219(2) 0.170(2) 0.044(6) Uani 1 1 d .
C1P C 0.0065(5) -0.010(3) -0.0971(16) 0.059(7) Uani 1 1 d D
H1P1 H 0.0215 -0.0275 -0.0395 0.071 Uiso 1 1 calc R
H1P2 H -0.0005 0.0896 -0.0950 0.071 Uiso 1 1 calc R
C2P C -0.0266(6) -0.100(3) -0.085(2) 0.076(8) Uani 1 1 d D
H2P1 H -0.0435 -0.0749 -0.1353 0.113 Uiso 1 1 calc R
H2P2 H -0.0366 -0.0833 -0.0198 0.113 Uiso 1 1 calc R
H2P3 H -0.0206 -0.2000 -0.0911 0.113 Uiso 1 1 calc R
C3P C 0.0014(6) -0.024(3) -0.3050(16) 0.071(8) Uani 1 1 d D
H3P1 H 0.0126 -0.0573 -0.3659 0.085 Uiso 1 1 calc R
H3P2 H -0.0180 -0.0879 -0.2904 0.085 Uiso 1 1 calc R
C4P C -0.0135(9) 0.125(3) -0.324(2) 0.104(12) Uani 1 1 d D
H4P1 H -0.0234 0.1625 -0.2636 0.156 Uiso 1 1 calc R
H4P2 H -0.0317 0.1192 -0.3744 0.156 Uiso 1 1 calc R
H4P3 H 0.0050 0.1872 -0.3472 0.156 Uiso 1 1 calc R
C5P C 0.0462(8) -0.219(2) -0.217(2) 0.110(13) Uani 1 1 d D
H5P1 H 0.0257 -0.2813 -0.2140 0.132 Uiso 1 1 calc R
H5P2 H 0.0578 -0.2340 -0.2809 0.132 Uiso 1 1 calc R
C6P C 0.0716(8) -0.255(3) -0.132(3) 0.124(17) Uani 1 1 d D
H6P1 H 0.0931 -0.2015 -0.1399 0.186 Uiso 1 1 calc R
H6P2 H 0.0767 -0.3555 -0.1322 0.186 Uiso 1 1 calc R
H6P3 H 0.0608 -0.2294 -0.0689 0.186 Uiso 1 1 calc R
C7P C 0.1212(10) 0.367(4) -0.363(2) 0.147(17) Uani 1 1 d DU
H7P1 H 0.1419 0.4276 -0.3714 0.177 Uiso 1 1 calc R
H7P2 H 0.1190 0.3071 -0.4217 0.177 Uiso 1 1 calc R
C8P C 0.0885(12) 0.461(5) -0.353(4) 0.17(2) Uani 1 1 d DU
H8P1 H 0.0762 0.4374 -0.2927 0.254 Uiso 1 1 calc R
H8P2 H 0.0733 0.4453 -0.4096 0.254 Uiso 1 1 calc R
H8P3 H 0.0955 0.5602 -0.3514 0.254 Uiso 1 1 calc R
C9P C 0.1672(6) 0.171(4) -0.287(3) 0.120(17) Uani 1 1 d D
H9P1 H 0.1646 0.1256 -0.3512 0.145 Uiso 1 1 calc R
H9P2 H 0.1855 0.2436 -0.2927 0.145 Uiso 1 1 calc R
C10P C 0.1792(11) 0.060(5) -0.211(4) 0.19(3) Uani 1 1 d D
H10A H 0.1818 0.1039 -0.1468 0.280 Uiso 1 1 calc R
H10B H 0.2014 0.0204 -0.2321 0.280 Uiso 1 1 calc R
H10C H 0.1619 -0.0152 -0.2074 0.280 Uiso 1 1 calc R
C11P C 0.1390(9) 0.377(3) -0.156(2) 0.117(14) Uani 1 1 d D
H11A H 0.1179 0.4277 -0.1348 0.140 Uiso 1 1 calc R
H11B H 0.1470 0.3198 -0.1003 0.140 Uiso 1 1 calc R
C12P C 0.1672(11) 0.488(5) -0.178(5) 0.23(4) Uani 1 1 d D
H12A H 0.1900 0.4504 -0.1606 0.345 Uiso 1 1 calc R
H12B H 0.1627 0.5731 -0.1390 0.345 Uiso 1 1 calc R
H12C H 0.1669 0.5123 -0.2477 0.345 Uiso 1 1 calc R
C13P C 0.1996(7) 0.295(2) 0.167(3) 0.119(13) Uani 1 1 d DU
H13A H 0.1814 0.2683 0.1189 0.142 Uiso 1 1 calc R
H13B H 0.1879 0.3412 0.2225 0.142 Uiso 1 1 calc R
C14P C 0.2240(9) 0.404(3) 0.117(4) 0.128(16) Uani 1 1 d DU
H14A H 0.2395 0.4442 0.1667 0.193 Uiso 1 1 calc R
H14B H 0.2101 0.4783 0.0874 0.193 Uiso 1 1 calc R
H14C H 0.2378 0.3569 0.0666 0.193 Uiso 1 1 calc R
C15P C 0.2505(9) 0.077(5) 0.119(3) 0.139(16) Uani 1 1 d DU
H15A H 0.2686 0.1499 0.1125 0.166 Uiso 1 1 calc R
H15B H 0.2619 -0.0106 0.1413 0.166 Uiso 1 1 calc R
C16P C 0.2339(11) 0.051(6) 0.018(3) 0.19(3) Uani 1 1 d DU
H16A H 0.2220 0.1360 -0.0041 0.283 Uiso 1 1 calc R
H16B H 0.2173 -0.0265 0.0225 0.283 Uiso 1 1 calc R
H16C H 0.2521 0.0262 -0.0295 0.283 Uiso 1 1 calc R
C17P C 0.2500(9) 0.189(5) 0.305(2) 0.137(17) Uani 1 1 d DU
H17A H 0.2685 0.1182 0.3128 0.164 Uiso 1 1 calc R
H17B H 0.2609 0.2787 0.2845 0.164 Uiso 1 1 calc R
C18P C 0.2314(11) 0.211(6) 0.404(3) 0.20(3) Uani 1 1 d DU
H18A H 0.2071 0.2363 0.3918 0.293 Uiso 1 1 calc R
H18B H 0.2428 0.2860 0.4404 0.293 Uiso 1 1 calc R
H18C H 0.2323 0.1234 0.4417 0.293 Uiso 1 1 calc R
C19P C 0.1451(8) -0.373(2) 0.2390(19) 0.098(11) Uani 1 1 d DU
H19A H 0.1690 -0.4071 0.2278 0.118 Uiso 1 1 calc R
H19B H 0.1324 -0.4468 0.2747 0.118 Uiso 1 1 calc R
C20P C 0.1278(12) -0.351(4) 0.139(3) 0.16(2) Uani 1 1 d DU
H20A H 0.1285 -0.2511 0.1220 0.242 Uiso 1 1 calc R
H20B H 0.1036 -0.3821 0.1429 0.242 Uiso 1 1 calc R
H20C H 0.1400 -0.4057 0.0896 0.242 Uiso 1 1 calc R
C21P C 0.1034(5) -0.165(2) 0.350(2) 0.075(9) Uani 1 1 d D
H21A H 0.1054 -0.0846 0.3950 0.090 Uiso 1 1 calc R
H21B H 0.0918 -0.1306 0.2896 0.090 Uiso 1 1 calc R
C22P C 0.0794(8) -0.274(3) 0.398(3) 0.099(11) Uani 1 1 d D
H22A H 0.0737 -0.3477 0.3499 0.149 Uiso 1 1 calc R
H22B H 0.0581 -0.2280 0.4193 0.149 Uiso 1 1 calc R
H22C H 0.0911 -0.3164 0.4541 0.149 Uiso 1 1 calc R
C23P C 0.1636(11) -0.310(4) 0.425(2) 0.130(15) Uani 1 1 d DU
H23A H 0.1460 -0.3780 0.4484 0.156 Uiso 1 1 calc R
H23B H 0.1847 -0.3641 0.4077 0.156 Uiso 1 1 calc R
C24P C 0.1723(11) -0.206(6) 0.509(4) 0.22(3) Uani 1 1 d DU
H24A H 0.1905 -0.1412 0.4868 0.332 Uiso 1 1 calc R
H24B H 0.1804 -0.2577 0.5662 0.332 Uiso 1 1 calc R
H24C H 0.1515 -0.1520 0.5257 0.332 Uiso 1 1 calc R

loop_
_atom_site_aniso_label
_atom_site_aniso_U_11
_atom_site_aniso_U_22
_atom_site_aniso_U_33
_atom_site_aniso_U_23
_atom_site_aniso_U_13
_atom_site_aniso_U_12
Pt1 0.0568(5) 0.0713(6) 0.0524(5) -0.0065(7) 0.0177(6) -0.0007(4)
Pt2 0.0423(4) 0.0546(5) 0.1076(10) -0.0249(8) -0.0143(7) 0.0063(4)
Br1 0.091(2) 0.174(4) 0.081(3) -0.049(3) 0.025(2) -0.001(2)
Br2 0.0583(14) 0.0826(18) 0.249(5) -0.037(4) -0.031(4) 0.0243(13)
Br3 0.099(2) 0.079(2) 0.100(3) -0.001(2) -0.020(2) 0.0394(17)
P1 0.056(3) 0.059(3) 0.036(4) -0.002(3) 0.013(3) 0.007(3)
P2 0.041(4) 0.065(5) 0.30(2) -0.036(7) -0.003(6) -0.013(3)
P1A 0.073(4) 0.105(6) 0.084(7) -0.005(6) 0.032(5) -0.023(4)
P2A 0.084(5) 0.052(4) 0.070(5) -0.002(4) 0.018(4) 0.013(3)
C1 0.030(10) 0.047(12) 0.072(18) -0.008(13) 0.008(11) 0.014(9)
C2 0.036(11) 0.059(14) 0.052(16) 0.015(12) 0.021(11) 0.006(10)
C3 0.046(12) 0.052(13) 0.052(16) -0.002(12) 0.010(12) 0.015(10)
C4 0.052(13) 0.048(13) 0.061(18) -0.030(12) 0.003(13) 0.008(10)
C5 0.050(12) 0.038(12) 0.063(18) 0.003(12) 0.008(12) 0.007(10)
C6 0.034(8) 0.064(11) 0.053(13) -0.016(12) -0.024(11) -0.002(7)
C7 0.042(11) 0.063(12) 0.036(11) -0.021(10) -0.009(9) -0.015(10)
C8 0.051(14) 0.055(15) 0.045(15) -0.021(13) -0.010(12) -0.011(11)
C9 0.046(10) 0.046(11) 0.045(17) -0.027(13) 0.006(11) -0.002(8)
C10 0.047(12) 0.029(11) 0.073(19) -0.023(11) 0.013(13) 0.010(9)
C11 0.044(11) 0.020(10) 0.073(18) 0.000(11) 0.016(12) -0.004(8)
C12 0.026(10) 0.031(10) 0.09(2) -0.005(13) 0.011(12) 0.006(8)
C13 0.028(10) 0.028(11) 0.080(19) -0.006(12) 0.007(11) -0.011(8)
C14 0.054(10) 0.036(9) 0.030(15) 0.006(10) -0.020(12) 0.000(8)
C15 0.020(9) 0.040(11) 0.061(15) 0.002(11) -0.003(10) -0.001(8)
C16 0.034(11) 0.037(12) 0.062(17) -0.008(11) 0.016(11) -0.010(9)
C1P 0.052(13) 0.073(17) 0.053(17) 0.003(14) 0.029(13) -0.013(12)
C2P 0.075(17) 0.065(16) 0.09(2) 0.010(17) 0.020(17) -0.013(14)
C3P 0.090(19) 0.10(2) 0.027(13) -0.012(14) 0.010(14) 0.029(17)
C4P 0.11(3) 0.16(3) 0.044(18) -0.03(2) -0.032(18) 0.03(2)
C5P 0.18(3) 0.076(17) 0.07(3) 0.010(18) 0.07(3) 0.09(2)
C6P 0.09(2) 0.058(18) 0.22(5) 0.00(3) -0.02(3) 0.033(17)
C7P 0.17(3) 0.13(3) 0.14(3) 0.06(3) -0.04(3) -0.06(3)
C8P 0.17(4) 0.15(4) 0.19(5) 0.11(4) 0.05(3) 0.05(3)
C9P 0.10(3) 0.20(5) 0.06(2) -0.03(3) 0.04(2) -0.08(3)
C10P 0.13(3) 0.32(8) 0.12(5) -0.02(6) 0.04(4) -0.03(4)
C11P 0.09(2) 0.13(3) 0.13(4) 0.05(3) 0.02(2) -0.03(2)
C12P 0.13(4) 0.20(5) 0.36(11) -0.04(6) 0.09(5) -0.09(4)
C13P 0.073(18) 0.076(19) 0.21(3) -0.02(2) 0.04(2) -0.015(15)
C14P 0.11(3) 0.07(2) 0.20(5) 0.02(3) 0.00(3) -0.03(2)
C15P 0.08(2) 0.14(3) 0.20(4) -0.01(3) 0.05(2) -0.03(2)
C16P 0.20(5) 0.15(4) 0.21(5) 0.01(4) 0.15(4) 0.03(3)
C17P 0.12(2) 0.16(3) 0.13(3) -0.04(3) 0.00(2) -0.01(2)
C18P 0.16(4) 0.19(4) 0.23(6) -0.11(4) -0.08(4) -0.06(3)
C19P 0.106(19) 0.079(17) 0.11(3) 0.067(19) 0.018(19) 0.000(14)
C20P 0.21(4) 0.14(3) 0.14(4) 0.06(3) -0.03(3) -0.10(3)
C21P 0.070(17) 0.059(16) 0.09(3) 0.007(16) -0.008(17) -0.012(13)
C22P 0.13(3) 0.069(19) 0.10(3) 0.025(19) 0.02(2) -0.016(19)
C23P 0.13(3) 0.13(3) 0.13(3) 0.00(2) 0.03(2) 0.03(2)
C24P 0.12(3) 0.35(6) 0.20(5) 0.01(5) -0.04(3) 0.14(4)

loop_
_atom_type_symbol
_atom_type_description
_atom_type_scat_dispersion_real
_atom_type_scat_dispersion_imag
_atom_type_scat_source
C C 0.0033 0.0016 'International Tables Vol C Tables 4.2.6.8 and 6.1.1.4'
H H 0.0000 0.0000 'International Tables Vol C Tables 4.2.6.8 and 6.1.1.4'
P P 0.1023 0.0942 'International Tables Vol C Tables 4.2.6.8 and 6.1.1.4'
Br Br -0.2901 2.4595 'International Tables Vol C Tables 4.2.6.8 and 6.1.1.4'
Pt Pt -1.7033 8.3905 'International Tables Vol C Tables 4.2.6.8 and 6.1.1.4'

loop_
_geom_angle_atom_site_label_1
_geom_angle_atom_site_label_2
_geom_angle_atom_site_label_3
_geom_angle
C3 Pt1 P1A 90.6(7)
C3 Pt1 P1 91.4(7)
P1A Pt1 P1 177.9(3)
C3 Pt1 Br1 179.1(7)
P1A Pt1 Br1 89.2(3)
P1 Pt1 Br1 88.74(18)
C6 Pt2 P2 89.6(6)
C6 Pt2 P2A 90.6(7)
P2 Pt2 P2A 176.0(4)
C6 Pt2 Br2 178.6(8)
P2 Pt2 Br2 90.1(2)
P2A Pt2 Br2 89.7(2)
C3P P1 C1P 103.4(13)
C3P P1 C5P 100.9(14)
C1P P1 C5P 110.7(13)
C3P P1 Pt1 112.7(10)
C1P P1 Pt1 117.4(7)
C5P P1 Pt1 110.3(11)
C17P P2 C15P 99.0(18)
C17P P2 C13P 105(2)
C15P P2 C13P 106(2)
C17P P2 Pt2 115.4(16)
C15P P2 Pt2 112.4(14)
C13P P2 Pt2 116.7(9)
C7P P1A C9P 100.0(18)
C7P P1A C11P 105.7(18)
C9P P1A C11P 103.4(17)
C7P P1A Pt1 112.5(14)
C9P P1A Pt1 116.3(12)
C11P P1A Pt1 117.0(10)
C19P P2A C21P 109.5(14)
C19P P2A C23P 96.0(17)
C21P P2A C23P 104.1(17)
C19P P2A Pt2 114.6(10)
C21P P2A Pt2 116.2(8)
C23P P2A Pt2 114.2(16)
C11 C1 C2 128.0(19)
C11 C1 Br3 117.4(17)
C2 C1 Br3 114.6(19)
C1 C2 C3 115(2)
C12 C3 C2 120(2)
C12 C3 Pt1 124.4(16)
C2 C3 Pt1 115.7(19)
C5 C4 C12 123(2)
C4 C5 C13 123(2)
C13 C6 C7 116.5(17)
C13 C6 Pt2 122.5(18)
C7 C6 Pt2 121.0(18)
C6 C7 C8 122(2)
C7 C8 C14 115(2)
C10 C9 C14 123(2)
C9 C10 C11 120(2)
C1 C11 C10 127(2)
C1 C11 C15 114(2)
C10 C11 C15 119(2)
C3 C12 C15 123.3(18)
C3 C12 C4 121(2)
C15 C12 C4 116(2)
C16 C13 C6 122(2)
C16 C13 C5 117(2)
C6 C13 C5 121.3(19)
C16 C14 C8 123.7(19)
C16 C14 C9 119(2)
C8 C14 C9 117(2)
C12 C15 C16 122.4(19)
C12 C15 C11 119(2)
C16 C15 C11 118(2)
C14 C16 C13 120(2)
C14 C16 C15 119(2)
C13 C16 C15 120(2)
C2P C1P P1 118.4(18)
C4P C3P P1 115.6(18)
C6P C5P P1 109.0(18)
C8P C7P P1A 111(3)
C10P C9P P1A 114(3)
C12P C11P P1A 118(3)
C14P C13P P2 117(2)
C16P C15P P2 114(3)
C18P C17P P2 111(3)
C20P C19P P2A 115(2)
C22P C21P P2A 118.5(19)
C24P C23P P2A 112(3)

loop_
_geom_bond_atom_site_label_1
_geom_bond_atom_site_label_2
_geom_bond_distance
Pt1 C3 2.05(2)
Pt1 P1A 2.291(7)
Pt1 P1 2.297(6)
Pt1 Br1 2.501(4)
Pt2 C6 2.005(18)
Pt2 P2 2.269(9)
Pt2 P2A 2.270(8)
Pt2 Br2 2.520(2)
Br3 C1 1.950(19)
P1 C3P 1.794(16)
P1 C1P 1.797(16)
P1 C5P 1.809(15)
P2 C17P 1.788(19)
P2 C15P 1.798(19)
P2 C13P 1.821(18)
P1A C7P 1.793(19)
P1A C9P 1.796(18)
P1A C11P 1.813(19)
P2A C19P 1.779(18)
P2A C21P 1.810(16)
P2A C23P 1.823(19)
C1 C11 1.35(3)
C1 C2 1.41(3)
C2 C3 1.42(3)
C3 C12 1.34(4)
C4 C5 1.32(3)
C4 C12 1.46(3)
C5 C13 1.47(3)
C6 C13 1.42(4)
C6 C7 1.44(3)
C7 C8 1.44(3)
C8 C14 1.47(3)
C9 C10 1.25(3)
C9 C14 1.47(3)
C10 C11 1.40(3)
C11 C15 1.45(3)
C12 C15 1.41(3)
C13 C16 1.41(3)
C14 C16 1.32(3)
C15 C16 1.44(3)
C1P C2P 1.531(17)
C3P C4P 1.535(19)
C5P C6P 1.547(19)
C7P C8P 1.537(19)
C9P C10P 1.53(2)
C11P C12P 1.530(19)
C13P C14P 1.541(19)
C15P C16P 1.53(2)
C17P C18P 1.52(2)
C19P C20P 1.514(19)
C21P C22P 1.522(18)
C23P C24P 1.54(2)
